data_4077044
loop_
_publ_author_name
'de Bruin, Bas'
'Thewissen, Simone'
'Yuen, Tsi-Wai'
'Peters, Theo P. J.'
'Smits, Jan M. M.'
'Gal, Anton W.'

_publ_section_title
;
 Formation of Ethylene-Bridged Dinuclear IrIIISpecies via M&#x2212;C
 Coupling of IrIIand IrII(ethene)
;
_journal_issue 21
_journal_name_full Organometallics
_journal_page_first 4312
_journal_paper_doi 10.1021/om020476m
_journal_volume 21
_journal_year 2002
_chemical_formula_sum 'C50 H61 F24 Ir2 N11 P4'
_chemical_formula_weight 1780.38
_chemical_name_systematic
;
 ?
;
_space_group_IT_number 2
_symmetry_cell_setting triclinic
_symmetry_space_group_name_Hall '-P 1'
_symmetry_space_group_name_H-M 'P -1'
_atom_sites_solution_hydrogens geom
_atom_sites_solution_primary direct
_atom_sites_solution_secondary difmap
_audit_creation_date 2002-05-28
_audit_creation_method 'SHELXL, adapted and expanded'
_cell_angle_alpha 73.115(8)
_cell_angle_beta 80.005(8)
_cell_angle_gamma 73.965(8)
_cell_formula_units_Z 2
_cell_length_a 12.1371(10)
_cell_length_b 14.9716(12)
_cell_length_c 19.096(2)
_cell_measurement_reflns_used 25
_cell_measurement_temperature 293(2)
_cell_measurement_theta_max 14.084
_cell_measurement_theta_min 10.232
_cell_volume 3174.7(5)
_computing_data_collection
;
CAD4 EXPRESS (Enraf-Nonius, 1994)
;
_computing_data_reduction
;
local programs (Smits et al., 1988),
profile analysis (Lehman & Larsen, 1974, Grant & Gabe, 1978),
EMPABS (North et al., 1968)
;
_computing_molecular_graphics
;
PLUTON (Spek, 1993),
PLATON (Spek, 1990, 1995)
;
_computing_structure_refinement 'SHELXL-97 (Sheldrick, 1997)'
_computing_structure_solution
;
DIRDIF (Beurskens et al., 1996),
PATTY (Beurskens et al., 1987)
;
_diffrn_ambient_temperature 293(2)
_diffrn_measurement_device 'Nonius CAD4'
_diffrn_measurement_method \w/2\q-scan
_diffrn_radiation_monochromator graphite
_diffrn_radiation_source 'fine-focus sealed tube'
_diffrn_radiation_type MoK\a
_diffrn_radiation_wavelength 0.71073
_diffrn_reflns_av_R_equivalents 0.0204
_diffrn_reflns_av_sigmaI/netI 0.0316
_diffrn_reflns_limit_h_max 15
_diffrn_reflns_limit_h_min -15
_diffrn_reflns_limit_k_max 19
_diffrn_reflns_limit_k_min 0
_diffrn_reflns_limit_l_max 24
_diffrn_reflns_limit_l_min -23
_diffrn_reflns_number 15112
_diffrn_reflns_theta_full 27.49
_diffrn_reflns_theta_max 27.49
_diffrn_reflns_theta_min 2.70
_diffrn_standards_decay_% 12.562
_diffrn_standards_interval_time 7200
_diffrn_standards_number 3
_exptl_absorpt_coefficient_mu 4.404
_exptl_absorpt_correction_T_max 1.209
_exptl_absorpt_correction_T_min 0.884
_exptl_absorpt_correction_type experimental
_exptl_crystal_colour 'transparent colourless'
_exptl_crystal_density_diffrn 1.862
_exptl_crystal_density_method 'not measured'
_exptl_crystal_description 'regular rod'
_exptl_crystal_F_000 1736
_exptl_crystal_size_max 0.42
_exptl_crystal_size_mid 0.26
_exptl_crystal_size_min 0.18
_refine_diff_density_max 1.162
_refine_diff_density_min -0.809
_refine_diff_density_rms 0.112
_refine_ls_extinction_method none
_refine_ls_goodness_of_fit_all 1.065
_refine_ls_goodness_of_fit_ref 1.065
_refine_ls_hydrogen_treatment mixed
_refine_ls_matrix_type full
_refine_ls_number_parameters 857
_refine_ls_number_reflns 14554
_refine_ls_number_restraints 0
_refine_ls_restrained_S_all 1.065
_refine_ls_R_factor_all 0.0587
_refine_ls_R_factor_gt 0.0379
_refine_ls_R_factor_obs 0.0379
_refine_ls_shift/esd_max 0.001
_refine_ls_shift/esd_mean 0.000
_refine_ls_shift/su_max 0.001
_refine_ls_shift/su_mean 0.000
_refine_ls_structure_factor_coef Fsqd
_refine_ls_weighting_details
;
w=1/[\s^2^(Fo^2^)+(0.0451P)^2^+6.2107P] where P=(Fo^2^+2Fc^2^)/3
;
_refine_ls_weighting_scheme calc
_refine_ls_wR_factor_all 0.0966
_refine_ls_wR_factor_gt 0.0882
_refine_ls_wR_factor_obs 0.0882
_refine_ls_wR_factor_ref 0.0966
_reflns_number_gt 11003
_reflns_number_observed 11003
_reflns_number_total 14554
_reflns_observed_criterion >2sigma(I)
_reflns_threshold_expression >2sigma(I)
_cod_data_source_file om020476m.cif
_cod_data_source_block TYUEN2
_cod_depositor_comments
;
The following automatic conversions were performed:

'_geom_bond_publ_flag' value 'Y' changed to 'y' according to
/home/saulius/struct/CIF-dictionaries/cif_core.dic dictionary named
'cif_core.dic' version 2.4.1 from 2010-06-29 (101
time).

'_geom_angle_publ_flag' value 'Y' changed to 'y' according to
/home/saulius/struct/CIF-dictionaries/cif_core.dic dictionary named
'cif_core.dic' version 2.4.1 from 2010-06-29 (196 times).

Automatic conversion script
Id: cif_fix_values 1715 2011-07-08 13:25:40Z adriana 
;
_cod_database_code 4077044

loop_
_symmetry_equiv_pos_as_xyz
'x, y, z'
'-x, -y, -z'

loop_
_atom_site_label
_atom_site_type_symbol
_atom_site_fract_x
_atom_site_fract_y
_atom_site_fract_z
_atom_site_U_iso_or_equiv
_atom_site_adp_type
_atom_site_occupancy
_atom_site_calc_flag
_atom_site_refinement_flags
_atom_site_disorder_assembly
_atom_site_disorder_group
Ir1 Ir 0.227005(17) 0.164071(14) 0.167344(10) 0.03666(6) Uani 1 d . . .
N1 N 0.3562(4) 0.0363(3) 0.1853(2) 0.0412(10) Uani 1 d . . .
N2 N 0.1382(4) 0.3085(3) 0.1307(2) 0.0428(10) Uani 1 d . . .
N3 N 0.1467(4) 0.1352(3) 0.0797(2) 0.0437(10) Uani 1 d . . .
N4 N 0.3429(4) 0.1994(3) 0.0792(2) 0.0433(10) Uani 1 d . . .
C1 C 0.3072(5) 0.2072(4) 0.2371(3) 0.0427(12) Uani 1 d . . .
H1A H 0.3546 0.1499 0.2665 0.051 Uiso 1 calc R . .
H1B H 0.3585 0.2458 0.2065 0.051 Uiso 1 calc R . .
N9 N 0.1222(4) 0.1214(3) 0.2573(2) 0.0438(10) Uani 1 d . . .
C2 C 0.0675(5) 0.0938(5) 0.3097(3) 0.0519(14) Uani 1 d . . .
C3 C -0.0062(7) 0.0584(7) 0.3739(4) 0.083(2) Uani 1 d . . .
H3A H -0.0596 0.1117 0.3889 0.124 Uiso 1 calc R . .
H3B H 0.0400 0.0204 0.4132 0.124 Uiso 1 calc R . .
H3C H -0.0479 0.0195 0.3624 0.124 Uiso 1 calc R . .
C11 C 0.4606(5) 0.1511(4) 0.1037(3) 0.0484(13) Uani 1 d . . .
H11A H 0.5165 0.1465 0.0611 0.058 Uiso 1 calc R . .
H11B H 0.4822 0.1889 0.1302 0.058 Uiso 1 calc R . .
C12 C 0.4607(5) 0.0533(4) 0.1520(3) 0.0479(13) Uani 1 d . . .
C13 C 0.5614(6) -0.0153(5) 0.1638(4) 0.0637(18) Uani 1 d . . .
H13 H 0.6308 -0.0015 0.1405 0.076 Uiso 1 calc R . .
C14 C 0.5603(6) -0.1039(5) 0.2097(4) 0.071(2) Uani 1 d . . .
H14 H 0.6286 -0.1498 0.2206 0.085 Uiso 1 calc R . .
C15 C 0.4560(6) -0.1234(5) 0.2393(4) 0.0634(17) Uani 1 d . . .
H15 H 0.4534 -0.1845 0.2688 0.076 Uiso 1 calc R . .
C16 C 0.3539(5) -0.0540(4) 0.2261(3) 0.0481(13) Uani 1 d . . .
C17 C 0.2420(6) -0.0811(4) 0.2550(4) 0.0584(16) Uani 1 d . . .
H17A H 0.2153 -0.0659 0.3015 0.088 Uiso 1 calc R . .
H17B H 0.2525 -0.1488 0.2613 0.088 Uiso 1 calc R . .
H17C H 0.1861 -0.0460 0.2207 0.088 Uiso 1 calc R . .
C21 C 0.3248(6) 0.3059(4) 0.0555(4) 0.0556(15) Uani 1 d . . .
H21A H 0.3775 0.3246 0.0782 0.067 Uiso 1 calc R . .
H21B H 0.3428 0.3256 0.0026 0.067 Uiso 1 calc R . .
C22 C 0.2055(5) 0.3567(4) 0.0753(3) 0.0476(13) Uani 1 d . . .
C23 C 0.1712(6) 0.4529(5) 0.0422(4) 0.0639(18) Uani 1 d . . .
H23 H 0.2182 0.4831 0.0041 0.077 Uiso 1 calc R . .
C24 C 0.0665(7) 0.5038(5) 0.0664(5) 0.074(2) Uani 1 d . . .
H24 H 0.0426 0.5696 0.0459 0.089 Uiso 1 calc R . .
C25 C -0.0029(6) 0.4576(5) 0.1208(4) 0.0677(19) Uani 1 d . . .
H25 H -0.0745 0.4921 0.1367 0.081 Uiso 1 calc R . .
C26 C 0.0327(5) 0.3596(5) 0.1526(4) 0.0528(14) Uani 1 d . . .
C27 C -0.0455(5) 0.3126(5) 0.2114(4) 0.0657(18) Uani 1 d . . .
H27A H -0.0533 0.2561 0.2004 0.099 Uiso 1 calc R . .
H27B H -0.1198 0.3563 0.2141 0.099 Uiso 1 calc R . .
H27C H -0.0141 0.2948 0.2577 0.099 Uiso 1 calc R . .
C31 C 0.3312(6) 0.1593(5) 0.0187(3) 0.0555(15) Uani 1 d . . .
H31A H 0.3601 0.1972 -0.0278 0.067 Uiso 1 calc R . .
H31B H 0.3786 0.0941 0.0261 0.067 Uiso 1 calc R . .
C32 C 0.2107(6) 0.1583(5) 0.0142(3) 0.0511(14) Uani 1 d . . .
C33 C 0.1713(7) 0.1707(6) -0.0515(4) 0.073(2) Uani 1 d . . .
H33 H 0.2159 0.1893 -0.0954 0.088 Uiso 1 calc R . .
C34 C 0.0651(8) 0.1554(8) -0.0521(4) 0.092(3) Uani 1 d . . .
H34 H 0.0362 0.1642 -0.0962 0.110 Uiso 1 calc R . .
C35 C 0.0030(7) 0.1270(6) 0.0136(4) 0.074(2) Uani 1 d . . .
H35 H -0.0672 0.1130 0.0141 0.088 Uiso 1 calc R . .
C36 C 0.0427(5) 0.1187(5) 0.0787(3) 0.0524(14) Uani 1 d . . .
C37 C -0.0278(6) 0.0878(5) 0.1491(4) 0.0635(18) Uani 1 d . . .
H37A H 0.0199 0.0374 0.1825 0.095 Uiso 1 calc R . .
H37B H -0.0888 0.0646 0.1398 0.095 Uiso 1 calc R . .
H37C H -0.0602 0.1414 0.1703 0.095 Uiso 1 calc R . .
Ir2 Ir 0.303357(17) 0.317634(14) 0.355206(10) 0.03636(6) Uani 1 d . . .
N5 N 0.1331(4) 0.3834(4) 0.3844(3) 0.0514(12) Uani 1 d . . .
N6 N 0.4586(4) 0.2178(3) 0.3481(2) 0.0466(11) Uani 1 d . . .
N7 N 0.3498(4) 0.3772(4) 0.4389(2) 0.0474(11) Uani 1 d . . .
N8 N 0.2795(4) 0.2129(4) 0.4480(3) 0.0501(12) Uani 1 d . . .
C4 C 0.2310(5) 0.2631(4) 0.2885(3) 0.0454(13) Uani 1 d . . .
H4A H 0.1836 0.2222 0.3210 0.054 Uiso 1 calc R . .
H4B H 0.1795 0.3172 0.2591 0.054 Uiso 1 calc R . .
N10 N 0.3402(4) 0.4093(3) 0.2588(2) 0.0429(10) Uani 1 d . . .
C5 C 0.3630(5) 0.4527(4) 0.2024(3) 0.0501(14) Uani 1 d . . .
C6 C 0.3907(7) 0.5123(5) 0.1295(4) 0.072(2) Uani 1 d . . .
H6A H 0.3305 0.5700 0.1191 0.107 Uiso 1 calc R . .
H6B H 0.3976 0.4774 0.0934 0.107 Uiso 1 calc R . .
H6C H 0.4623 0.5287 0.1282 0.107 Uiso 1 calc R . .
C51 C 0.1538(6) 0.2273(6) 0.4726(4) 0.0668(19) Uani 1 d . . .
H51A H 0.1226 0.1860 0.4547 0.080 Uiso 1 calc R . .
H51B H 0.1428 0.2089 0.5259 0.080 Uiso 1 calc R . .
C52 C 0.0913(6) 0.3261(6) 0.4462(4) 0.076(2) Uani 1 d . . .
C53A C -0.0020(19) 0.3772(18) 0.4925(10) 0.066(7) Uani 0.43(4) d P A 1
H53A H -0.0235 0.3451 0.5403 0.079 Uiso 0.43(4) calc PR A 1
C54A C -0.055(2) 0.469(2) 0.4656(13) 0.094(10) Uani 0.43(4) d P A 1
H54A H -0.1162 0.4976 0.4945 0.112 Uiso 0.43(4) calc PR A 1
C55A C -0.024(3) 0.5213(19) 0.3990(14) 0.081(8) Uani 0.43(4) d P A 1
H55A H -0.0575 0.5866 0.3829 0.098 Uiso 0.43(4) calc PR A 1
C53B C -0.022(2) 0.331(3) 0.472(2) 0.170(17) Uani 0.57(4) d P A 2
H53B H -0.0467 0.2862 0.5125 0.204 Uiso 0.57(4) calc PR A 2
C54B C -0.098(3) 0.413(4) 0.431(4) 0.35(5) Uani 0.57(4) d P A 2
H54B H -0.1775 0.4201 0.4419 0.420 Uiso 0.57(4) calc PR A 2
C55B C -0.056(2) 0.479(3) 0.378(3) 0.20(2) Uani 0.57(4) d P A 2
H55B H -0.1085 0.5334 0.3547 0.235 Uiso 0.57(4) calc PR A 2
C56 C 0.0662(7) 0.4699(7) 0.3529(5) 0.091(3) Uani 1 d . . .
C57 C 0.1006(8) 0.5311(6) 0.2821(5) 0.094(3) Uani 1 d . . .
H57A H 0.1602 0.5586 0.2877 0.140 Uiso 1 calc R . .
H57B H 0.0353 0.5816 0.2650 0.140 Uiso 1 calc R . .
H57C H 0.1289 0.4932 0.2469 0.140 Uiso 1 calc R . .
C61 C 0.3314(7) 0.1204(4) 0.4261(4) 0.0632(18) Uani 1 d . . .
H61A H 0.3430 0.0672 0.4696 0.076 Uiso 1 calc R . .
H61B H 0.2795 0.1094 0.3978 0.076 Uiso 1 calc R . .
C62 C 0.4434(6) 0.1258(5) 0.3812(3) 0.0578(16) Uani 1 d . . .
C63 C 0.5267(8) 0.0466(6) 0.3707(5) 0.081(2) Uani 1 d . . .
H63 H 0.5150 -0.0146 0.3931 0.097 Uiso 1 calc R . .
C64 C 0.6262(8) 0.0568(7) 0.3277(5) 0.093(3) Uani 1 d . . .
H64 H 0.6801 0.0037 0.3168 0.111 Uiso 1 calc R . .
C65 C 0.6455(7) 0.1468(7) 0.3007(5) 0.084(3) Uani 1 d . . .
H65 H 0.7151 0.1542 0.2732 0.101 Uiso 1 calc R . .
C66 C 0.5634(5) 0.2275(5) 0.3134(3) 0.0577(17) Uani 1 d . . .
C67 C 0.5905(6) 0.3233(6) 0.2934(4) 0.0684(19) Uani 1 d . . .
H67A H 0.6669 0.3159 0.3049 0.103 Uiso 1 calc R . .
H67B H 0.5362 0.3640 0.3207 0.103 Uiso 1 calc R . .
H67C H 0.5859 0.3517 0.2417 0.103 Uiso 1 calc R . .
C71 C 0.3463(6) 0.2156(5) 0.5063(3) 0.0572(16) Uani 1 d . . .
H71A H 0.3135 0.1844 0.5542 0.069 Uiso 1 calc R . .
H71B H 0.4254 0.1798 0.4988 0.069 Uiso 1 calc R . .
C72 C 0.3457(5) 0.3145(5) 0.5058(3) 0.0516(14) Uani 1 d . . .
C73 C 0.3501(6) 0.3384(6) 0.5703(4) 0.0638(18) Uani 1 d . . .
H73 H 0.3465 0.2935 0.6155 0.077 Uiso 1 calc R . .
C74 C 0.3597(7) 0.4279(7) 0.5665(4) 0.080(2) Uani 1 d . . .
H74 H 0.3623 0.4449 0.6091 0.096 Uiso 1 calc R . .
C75 C 0.3654(7) 0.4936(6) 0.4987(4) 0.073(2) Uani 1 d . . .
H75 H 0.3734 0.5547 0.4956 0.087 Uiso 1 calc R . .
C76 C 0.3591(6) 0.4676(5) 0.4346(4) 0.0583(16) Uani 1 d . . .
C77 C 0.3614(8) 0.5391(6) 0.3637(4) 0.084(3) Uani 1 d . . .
H77A H 0.4152 0.5108 0.3283 0.126 Uiso 1 calc R . .
H77B H 0.3846 0.5929 0.3691 0.126 Uiso 1 calc R . .
H77C H 0.2860 0.5606 0.3470 0.126 Uiso 1 calc R . .
P1 P 0.67833(16) 0.31306(14) 0.06496(10) 0.0578(4) Uani 1 d . . .
F1 F 0.5738(4) 0.3074(3) 0.1296(2) 0.0751(12) Uani 1 d . . .
F2 F 0.7618(5) 0.3101(5) 0.1202(3) 0.121(2) Uani 1 d . . .
F3 F 0.7777(4) 0.3221(3) -0.0021(3) 0.0851(13) Uani 1 d . . .
F4 F 0.5916(4) 0.3164(3) 0.0097(2) 0.0732(11) Uani 1 d . . .
F5 F 0.7123(4) 0.1999(3) 0.0808(3) 0.0926(14) Uani 1 d . . .
F6 F 0.6406(4) 0.4268(3) 0.0469(3) 0.0909(15) Uani 1 d . . .
P2 P 0.08518(19) 0.17413(15) 0.71347(11) 0.0701(5) Uani 1 d . . .
F7 F -0.0184(6) 0.1676(8) 0.7697(5) 0.203(4) Uani 1 d . . .
F8 F 0.1621(6) 0.0965(5) 0.7720(4) 0.147(3) Uani 1 d . . .
F9 F 0.1974(9) 0.1732(8) 0.6632(5) 0.236(6) Uani 1 d . . .
F10 F 0.0188(10) 0.2505(6) 0.6558(5) 0.230(5) Uani 1 d . . .
F11 F 0.0683(12) 0.0980(8) 0.6844(7) 0.264(6) Uani 1 d . . .
F12 F 0.1011(8) 0.2503(5) 0.7473(6) 0.191(4) Uani 1 d . . .
P3 P 0.34673(19) 0.39242(14) 0.80167(11) 0.0667(5) Uani 1 d . . .
F13 F 0.4554(8) 0.4264(9) 0.7803(6) 0.231(5) Uani 1 d . . .
F14 F 0.2804(9) 0.4810(5) 0.7496(4) 0.185(4) Uani 1 d . . .
F15 F 0.2368(9) 0.3611(9) 0.8253(8) 0.264(7) Uani 1 d . . .
F16 F 0.4102(7) 0.3000(5) 0.8542(3) 0.168(3) Uani 1 d . . .
F17 F 0.3127(9) 0.4434(7) 0.8625(4) 0.207(4) Uani 1 d . . .
F18 F 0.3786(10) 0.3420(5) 0.7401(4) 0.196(4) Uani 1 d . . .
P4 P 0.7152(2) 0.1642(2) 0.51666(13) 0.0903(7) Uani 1 d . . .
F19 F 0.6353(11) 0.2546(9) 0.5033(12) 0.372(12) Uani 1 d . . .
F20 F 0.6642(16) 0.1100(12) 0.5851(4) 0.349(11) Uani 1 d . . .
F21 F 0.7930(10) 0.0708(8) 0.5178(11) 0.363(11) Uani 1 d . . .
F22 F 0.7809(10) 0.2068(8) 0.4441(5) 0.223(5) Uani 1 d . . .
F23 F 0.6425(11) 0.1270(7) 0.4813(6) 0.237(5) Uani 1 d . . .
F24 F 0.7874(17) 0.1917(13) 0.5534(7) 0.386(13) Uani 1 d . . .
N91 N 0.3529(12) 0.9261(8) 0.0464(6) 0.147(4) Uani 1 d . . .
C92 C 0.3148(11) 0.8654(8) 0.0781(6) 0.105(3) Uani 1 d . . .
C93 C 0.2699(12) 0.7824(9) 0.1244(6) 0.134(4) Uani 1 d . . .
H93A H 0.3223 0.7442 0.1602 0.202 Uiso 1 calc R . .
H93B H 0.2623 0.7439 0.0939 0.202 Uiso 1 calc R . .
H93C H 0.1959 0.8052 0.1491 0.202 Uiso 1 calc R . .

loop_
_atom_site_aniso_label
_atom_site_aniso_U_11
_atom_site_aniso_U_22
_atom_site_aniso_U_33
_atom_site_aniso_U_23
_atom_site_aniso_U_13
_atom_site_aniso_U_12
Ir1 0.03927(11) 0.03909(12) 0.03119(11) -0.00851(8) -0.00027(8) -0.01121(9)
N1 0.044(2) 0.040(2) 0.040(2) -0.0125(19) -0.0016(19) -0.010(2)
N2 0.042(2) 0.046(3) 0.041(2) -0.009(2) -0.008(2) -0.011(2)
N3 0.051(3) 0.044(3) 0.039(2) -0.013(2) -0.008(2) -0.012(2)
N4 0.048(3) 0.046(3) 0.036(2) -0.010(2) 0.001(2) -0.016(2)
C1 0.042(3) 0.046(3) 0.041(3) -0.015(2) -0.004(2) -0.007(2)
N9 0.045(3) 0.048(3) 0.037(2) -0.008(2) -0.002(2) -0.013(2)
C2 0.053(3) 0.055(4) 0.048(3) -0.014(3) 0.003(3) -0.017(3)
C3 0.081(5) 0.106(6) 0.056(4) -0.016(4) 0.023(4) -0.036(5)
C11 0.044(3) 0.053(3) 0.048(3) -0.018(3) 0.007(3) -0.012(3)
C12 0.047(3) 0.049(3) 0.050(3) -0.020(3) -0.003(3) -0.009(3)
C13 0.049(4) 0.061(4) 0.077(5) -0.027(4) 0.001(3) -0.003(3)
C14 0.059(4) 0.058(4) 0.088(5) -0.022(4) -0.014(4) 0.007(3)
C15 0.075(5) 0.046(4) 0.061(4) -0.011(3) -0.009(3) -0.002(3)
C16 0.060(4) 0.042(3) 0.043(3) -0.015(2) -0.002(3) -0.010(3)
C17 0.074(4) 0.044(3) 0.052(4) -0.005(3) -0.002(3) -0.016(3)
C21 0.061(4) 0.048(3) 0.054(4) -0.004(3) 0.004(3) -0.022(3)
C22 0.051(3) 0.049(3) 0.044(3) -0.006(3) -0.008(3) -0.018(3)
C23 0.069(4) 0.050(4) 0.066(4) 0.002(3) -0.020(4) -0.014(3)
C24 0.080(5) 0.043(4) 0.084(5) 0.005(4) -0.023(4) -0.004(4)
C25 0.061(4) 0.060(4) 0.075(5) -0.017(4) -0.019(4) 0.006(3)
C26 0.049(3) 0.055(4) 0.053(4) -0.015(3) -0.014(3) -0.004(3)
C27 0.041(3) 0.074(5) 0.072(5) -0.018(4) -0.003(3) -0.001(3)
C31 0.064(4) 0.070(4) 0.038(3) -0.020(3) 0.008(3) -0.026(3)
C32 0.062(4) 0.057(4) 0.037(3) -0.014(3) -0.001(3) -0.018(3)
C33 0.080(5) 0.099(6) 0.039(4) -0.013(4) -0.006(3) -0.025(4)
C34 0.086(6) 0.151(9) 0.054(5) -0.035(5) -0.019(4) -0.038(6)
C35 0.064(4) 0.104(6) 0.062(4) -0.023(4) -0.016(4) -0.027(4)
C36 0.059(4) 0.057(4) 0.049(3) -0.012(3) -0.014(3) -0.021(3)
C37 0.057(4) 0.080(5) 0.055(4) -0.005(3) -0.008(3) -0.031(4)
Ir2 0.04013(12) 0.03646(11) 0.02893(10) -0.00708(8) -0.00277(8) -0.00526(8)
N5 0.042(3) 0.058(3) 0.048(3) -0.020(2) 0.003(2) 0.000(2)
N6 0.051(3) 0.048(3) 0.036(2) -0.011(2) -0.012(2) 0.001(2)
N7 0.046(3) 0.060(3) 0.035(2) -0.014(2) 0.003(2) -0.015(2)
N8 0.059(3) 0.049(3) 0.037(2) -0.002(2) -0.002(2) -0.014(2)
C4 0.048(3) 0.044(3) 0.046(3) -0.016(3) -0.007(3) -0.008(2)
N10 0.050(3) 0.040(2) 0.036(2) -0.007(2) -0.004(2) -0.008(2)
C5 0.059(4) 0.043(3) 0.043(3) -0.003(3) -0.014(3) -0.006(3)
C6 0.094(5) 0.061(4) 0.048(4) 0.012(3) -0.011(4) -0.024(4)
C51 0.071(4) 0.089(5) 0.046(4) -0.013(3) 0.013(3) -0.043(4)
C52 0.046(4) 0.103(6) 0.063(4) -0.010(4) 0.008(3) -0.010(4)
C53A 0.064(12) 0.063(13) 0.050(10) -0.009(8) 0.020(8) -0.004(10)
C54A 0.069(15) 0.11(2) 0.065(14) -0.018(12) 0.020(10) 0.018(13)
C55A 0.078(17) 0.062(13) 0.080(15) -0.019(10) 0.011(11) 0.010(11)
C53B 0.076(14) 0.13(2) 0.25(3) -0.03(2) 0.077(18) -0.009(15)
C54B 0.071(18) 0.24(5) 0.49(8) 0.11(5) 0.14(3) 0.05(2)
C55B 0.055(14) 0.18(4) 0.26(4) -0.01(3) 0.01(2) 0.053(18)
C56 0.057(4) 0.095(6) 0.089(6) -0.018(5) 0.004(4) 0.019(4)
C57 0.101(7) 0.061(5) 0.087(6) -0.008(4) -0.007(5) 0.017(4)
C61 0.094(5) 0.036(3) 0.048(4) 0.004(3) -0.007(3) -0.011(3)
C62 0.071(4) 0.046(3) 0.045(3) -0.007(3) -0.022(3) 0.009(3)
C63 0.105(7) 0.055(4) 0.071(5) -0.022(4) -0.037(5) 0.022(4)
C64 0.088(6) 0.088(6) 0.078(6) -0.036(5) -0.027(5) 0.043(5)
C65 0.060(4) 0.110(7) 0.067(5) -0.040(5) -0.014(4) 0.027(4)
C66 0.049(3) 0.079(5) 0.038(3) -0.017(3) -0.013(3) 0.004(3)
C67 0.053(4) 0.101(6) 0.050(4) -0.016(4) -0.003(3) -0.023(4)
C71 0.069(4) 0.066(4) 0.029(3) -0.004(3) -0.007(3) -0.012(3)
C72 0.043(3) 0.073(4) 0.034(3) -0.013(3) -0.001(2) -0.010(3)
C73 0.062(4) 0.089(5) 0.040(3) -0.017(3) -0.007(3) -0.015(4)
C74 0.093(6) 0.112(7) 0.053(4) -0.041(4) -0.006(4) -0.034(5)
C75 0.084(5) 0.086(5) 0.066(5) -0.036(4) -0.001(4) -0.036(4)
C76 0.061(4) 0.073(4) 0.051(4) -0.027(3) 0.004(3) -0.027(3)
C77 0.132(8) 0.072(5) 0.063(5) -0.015(4) -0.005(5) -0.052(5)
P1 0.0614(10) 0.0638(11) 0.0516(9) -0.0094(8) -0.0074(8) -0.0252(8)
F1 0.091(3) 0.092(3) 0.051(2) -0.017(2) 0.006(2) -0.045(2)
F2 0.115(4) 0.176(6) 0.098(4) -0.024(4) -0.041(3) -0.069(4)
F3 0.061(2) 0.094(3) 0.098(3) -0.026(3) 0.017(2) -0.028(2)
F4 0.074(3) 0.100(3) 0.049(2) -0.009(2) -0.0110(19) -0.035(2)
F5 0.082(3) 0.065(3) 0.119(4) -0.004(3) -0.019(3) -0.014(2)
F6 0.098(3) 0.067(3) 0.106(4) -0.025(3) 0.028(3) -0.036(2)
P2 0.0792(13) 0.0713(12) 0.0571(11) -0.0133(9) 0.0111(10) -0.0280(10)
F7 0.079(4) 0.349(13) 0.158(7) -0.063(8) 0.032(4) -0.044(6)
F8 0.112(5) 0.142(6) 0.142(6) 0.016(5) -0.022(4) -0.004(4)
F9 0.202(9) 0.250(11) 0.164(8) -0.003(8) 0.118(7) -0.040(9)
F10 0.338(13) 0.147(7) 0.130(7) 0.012(5) -0.105(8) 0.060(8)
F11 0.371(16) 0.206(10) 0.312(14) -0.153(10) -0.140(13) -0.070(10)
F12 0.240(10) 0.111(5) 0.256(10) -0.089(6) -0.079(8) -0.019(6)
P3 0.0818(13) 0.0609(11) 0.0574(11) -0.0162(9) 0.0011(9) -0.0210(10)
F13 0.167(8) 0.301(13) 0.234(11) -0.025(10) 0.030(7) -0.147(9)
F14 0.264(10) 0.101(5) 0.155(7) -0.024(5) -0.092(7) 0.048(6)
F15 0.164(8) 0.217(11) 0.409(19) -0.026(11) 0.003(10) -0.118(8)
F16 0.208(8) 0.140(6) 0.080(4) 0.017(4) -0.011(4) 0.029(5)
F17 0.277(11) 0.219(9) 0.134(6) -0.122(7) -0.024(7) 0.010(8)
F18 0.338(12) 0.115(5) 0.113(5) -0.067(4) -0.073(7) 0.051(6)
P4 0.0826(15) 0.118(2) 0.0672(14) -0.0189(14) -0.0204(12) -0.0171(15)
F19 0.218(12) 0.182(11) 0.70(3) -0.232(17) 0.131(17) -0.012(9)
F20 0.59(2) 0.55(2) 0.079(5) -0.081(9) 0.076(9) -0.47(2)
F21 0.147(9) 0.165(10) 0.59(3) 0.071(14) 0.048(13) 0.025(7)
F22 0.242(11) 0.217(10) 0.155(8) -0.005(7) 0.056(7) -0.058(9)
F23 0.366(15) 0.196(9) 0.198(9) -0.017(7) -0.165(10) -0.097(10)
F24 0.56(3) 0.47(2) 0.237(12) 0.146(13) -0.249(15) -0.43(2)
N91 0.220(13) 0.100(7) 0.127(9) -0.062(7) 0.030(8) -0.043(8)
C92 0.144(10) 0.091(7) 0.088(7) -0.051(6) 0.008(7) -0.026(7)
C93 0.187(13) 0.131(10) 0.106(8) -0.065(8) 0.025(8) -0.059(9)

loop_
_atom_type_symbol
_atom_type_description
_atom_type_scat_dispersion_real
_atom_type_scat_dispersion_imag
_atom_type_scat_source
C C 0.0033 0.0016 'International Tables Vol C Tables 4.2.6.8 and 6.1.1.4'
H H 0.0000 0.0000 'International Tables Vol C Tables 4.2.6.8 and 6.1.1.4'
N N 0.0061 0.0033 'International Tables Vol C Tables 4.2.6.8 and 6.1.1.4'
Ir Ir -1.4442 7.9887 'International Tables Vol C Tables 4.2.6.8 and 6.1.1.4'
P P 0.1023 0.0942 'International Tables Vol C Tables 4.2.6.8 and 6.1.1.4'
F F 0.0171 0.0103 'International Tables Vol C Tables 4.2.6.8 and 6.1.1.4'

loop_
_geom_angle_atom_site_label_1
_geom_angle_atom_site_label_2
_geom_angle_atom_site_label_3
_geom_angle
_geom_angle_publ_flag
N9 Ir1 N4 175.87(18) y
N9 Ir1 N1 95.69(18) y
N4 Ir1 N1 80.36(18) y
N9 Ir1 N2 100.08(18) y
N4 Ir1 N2 83.72(18) y
N1 Ir1 N2 162.99(17) y
N9 Ir1 C1 85.8(2) y
N4 Ir1 C1 92.8(2) y
N1 Ir1 C1 86.67(19) y
N2 Ir1 C1 88.2(2) y
N9 Ir1 N3 100.90(18) y
N4 Ir1 N3 80.84(18) y
N1 Ir1 N3 96.90(17) y
N2 Ir1 N3 86.39(17) y
C1 Ir1 N3 172.04(19) y
C16 N1 C12 117.8(5) y
C16 N1 Ir1 131.5(4) y
C12 N1 Ir1 110.5(4) y
C26 N2 C22 117.7(5) y
C26 N2 Ir1 132.4(4) y
C22 N2 Ir1 109.8(4) y
C36 N3 C32 117.7(5) y
C36 N3 Ir1 132.4(4) y
C32 N3 Ir1 108.5(4) y
C21 N4 C31 112.0(5) y
C21 N4 C11 111.7(4) y
C31 N4 C11 107.0(5) y
C21 N4 Ir1 109.0(3) y
C31 N4 Ir1 110.2(3) y
C11 N4 Ir1 106.9(3) y
C4 C1 Ir1 117.7(4) y
C2 N9 Ir1 176.5(5) y
N9 C2 C3 177.0(7) y
C12 C11 N4 109.7(5) y
C13 C12 N1 122.0(6) y
C13 C12 C11 120.9(6) y
N1 C12 C11 117.1(5) y
C14 C13 C12 120.2(7) y
C13 C14 C15 118.1(6) y
C14 C15 C16 121.3(6) y
N1 C16 C15 120.2(6) y
N1 C16 C17 120.6(5) y
C15 C16 C17 119.1(6) y
C22 C21 N4 112.7(5) y
C23 C22 N2 122.8(6) y
C23 C22 C21 117.8(6) y
N2 C22 C21 119.0(5) y
C24 C23 C22 118.7(7) y
C25 C24 C23 119.8(6) y
C24 C25 C26 120.6(7) y
N2 C26 C25 120.3(6) y
N2 C26 C27 121.0(6) y
C25 C26 C27 118.7(6) y
C32 C31 N4 113.2(5) y
N3 C32 C33 122.6(6) y
N3 C32 C31 115.7(5) y
C33 C32 C31 121.5(6) y
C32 C33 C34 119.3(7) y
C35 C34 C33 118.5(7) y
C34 C35 C36 120.9(7) y
N3 C36 C35 120.9(6) y
N3 C36 C37 119.9(5) y
C35 C36 C37 119.2(6) y
N10 Ir2 N8 173.40(19) y
N10 Ir2 N6 94.08(19) y
N8 Ir2 N6 79.9(2) y
N10 Ir2 N5 101.83(19) y
N8 Ir2 N5 83.9(2) y
N6 Ir2 N5 163.1(2) y
N10 Ir2 C4 83.1(2) y
N8 Ir2 C4 94.3(2) y
N6 Ir2 C4 91.7(2) y
N5 Ir2 C4 84.7(2) y
N10 Ir2 N7 103.20(18) y
N8 Ir2 N7 80.24(19) y
N6 Ir2 N7 95.88(18) y
N5 Ir2 N7 85.96(19) y
C4 Ir2 N7 169.66(19) y
C52 N5 C56 120.1(6) y
C52 N5 Ir2 109.5(4) y
C56 N5 Ir2 130.5(5) y
C66 N6 C62 118.4(5) y
C66 N6 Ir2 131.5(4) y
C62 N6 Ir2 109.9(4) y
C72 N7 C76 118.5(5) y
C72 N7 Ir2 109.6(4) y
C76 N7 Ir2 130.7(4) y
C51 N8 C61 113.4(5) y
C51 N8 C71 111.7(5) y
C61 N8 C71 108.2(5) y
C51 N8 Ir2 108.9(4) y
C61 N8 Ir2 104.7(3) y
C71 N8 Ir2 109.6(4) y
C1 C4 Ir2 120.5(4) y
C5 N10 Ir2 173.1(5) y
N10 C5 C6 178.0(7) y
C52 C51 N8 112.2(5) y
N5 C52 C53B 126.9(15) y
N5 C52 C51 120.1(6) y
C53B C52 C51 107.2(15) y
N5 C52 C53A 115.1(11) y
C53B C52 C53A 39.9(18) y
C51 C52 C53A 123.0(10) y
C54A C53A C52 120.2(17) y
C53A C54A C55A 123(2) y
C54A C55A C56 116(2) y
C52 C53B C54B 113(2) y
C55B C54B C53B 120(2) y
C54B C55B C56 124(2) y
N5 C56 C57 123.2(7) y
N5 C56 C55B 113.1(16) y
C57 C56 C55B 119.2(16) y
N5 C56 C55A 119.5(13) y
C57 C56 C55A 114.1(13) y
C55B C56 C55A 41(2) y
C62 C61 N8 109.4(5) y
C63 C62 N6 120.9(7) y
C63 C62 C61 123.4(7) y
N6 C62 C61 115.6(5) y
C64 C63 C62 120.3(8) y
C63 C64 C65 118.6(7) y
C64 C65 C66 121.4(8) y
N6 C66 C65 119.3(7) y
N6 C66 C67 119.3(6) y
C65 C66 C67 121.3(7) y
C72 C71 N8 112.6(5) y
N7 C72 C73 122.6(6) y
N7 C72 C71 116.0(5) y
C73 C72 C71 121.2(6) y
C74 C73 C72 119.3(7) y
C73 C74 C75 119.6(7) y
C74 C75 C76 119.8(7) y
N7 C76 C75 120.3(6) y
N7 C76 C77 120.7(6) y
C75 C76 C77 119.0(7) y
F2 P1 F5 91.4(3) y
F2 P1 F6 90.9(3) y
F5 P1 F6 177.7(3) y
F2 P1 F4 179.0(3) y
F5 P1 F4 88.8(3) y
F6 P1 F4 88.9(3) y
F2 P1 F3 91.4(3) y
F5 P1 F3 91.2(3) y
F6 P1 F3 88.8(3) y
F4 P1 F3 89.6(2) y
F2 P1 F1 91.0(3) y
F5 P1 F1 90.3(3) y
F6 P1 F1 89.5(2) y
F4 P1 F1 88.1(2) y
F3 P1 F1 177.1(3) y
F11 P2 F10 91.0(6) y
F11 P2 F7 92.1(7) y
F10 P2 F7 94.5(6) y
F11 P2 F9 88.4(7) y
F10 P2 F9 91.6(6) y
F7 P2 F9 173.9(6) y
F11 P2 F12 177.2(7) y
F10 P2 F12 90.9(5) y
F7 P2 F12 85.8(6) y
F9 P2 F12 93.6(6) y
F11 P2 F8 90.7(6) y
F10 P2 F8 176.3(6) y
F7 P2 F8 88.7(5) y
F9 P2 F8 85.2(5) y
F12 P2 F8 87.5(5) y
F15 P3 F13 177.5(8) y
F15 P3 F17 86.6(7) y
F13 P3 F17 90.9(7) y
F15 P3 F18 92.6(7) y
F13 P3 F18 89.9(7) y
F17 P3 F18 178.9(6) y
F15 P3 F14 87.6(6) y
F13 P3 F14 92.2(6) y
F17 P3 F14 89.9(5) y
F18 P3 F14 89.3(4) y
F15 P3 F16 90.2(6) y
F13 P3 F16 90.1(6) y
F17 P3 F16 91.2(5) y
F18 P3 F16 89.6(4) y
F14 P3 F16 177.4(6) y
F19 P4 F24 94.7(11) y
F19 P4 F21 169.9(13) y
F24 P4 F21 93.6(11) y
F19 P4 F20 103.0(10) y
F24 P4 F20 93.2(6) y
F21 P4 F20 82.4(9) y
F19 P4 F23 89.4(9) y
F24 P4 F23 175.4(8) y
F21 P4 F23 82.5(9) y
F20 P4 F23 83.9(6) y
F19 P4 F22 85.3(8) y
F24 P4 F22 87.7(7) y
F21 P4 F22 89.2(7) y
F20 P4 F22 171.6(9) y
F23 P4 F22 94.6(6) y
N91 C92 C93 176.0(15) y

loop_
_geom_bond_atom_site_label_1
_geom_bond_atom_site_label_2
_geom_bond_distance
_geom_bond_publ_flag
Ir1 N9 2.007(4) y
Ir1 N4 2.041(4) y
Ir1 N1 2.093(4) y
Ir1 N2 2.103(5) y
Ir1 C1 2.105(5) y
Ir1 N3 2.270(4) y
N1 C16 1.356(7) y
N1 C12 1.372(7) y
N2 C26 1.364(7) y
N2 C22 1.374(7) y
N3 C36 1.356(7) y
N3 C32 1.359(7) y
N4 C21 1.488(7) y
N4 C31 1.491(7) y
N4 C11 1.499(7) y
C1 C4 1.501(7) y
N9 C2 1.138(7) y
C2 C3 1.445(8) y
C11 C12 1.487(8) y
C12 C13 1.366(9) y
C13 C14 1.364(10) y
C14 C15 1.366(10) y
C15 C16 1.387(9) y
C16 C17 1.493(8) y
C21 C22 1.478(9) y
C22 C23 1.372(8) y
C23 C24 1.370(10) y
C24 C25 1.366(10) y
C25 C26 1.390(9) y
C26 C27 1.482(9) y
C31 C32 1.484(9) y
C32 C33 1.365(9) y
C33 C34 1.371(11) y
C34 C35 1.363(11) y
C35 C36 1.372(9) y
C36 C37 1.487(8) y
Ir2 N10 2.014(4) y
Ir2 N8 2.035(5) y
Ir2 N6 2.068(5) y
Ir2 N5 2.085(5) y
Ir2 C4 2.109(5) y
Ir2 N7 2.256(5) y
N5 C52 1.353(9) y
N5 C56 1.354(9) y
N6 C66 1.353(8) y
N6 C62 1.387(8) y
N7 C72 1.350(7) y
N7 C76 1.367(8) y
N8 C51 1.491(8) y
N8 C61 1.501(8) y
N8 C71 1.503(8) y
N10 C5 1.117(7) y
C5 C6 1.459(8) y
C51 C52 1.448(11) y
C52 C53B 1.37(2) y
C52 C53A 1.49(2) y
C53A C54A 1.33(3) y
C54A C55A 1.34(4) y
C55A C56 1.47(2) y
C53B C54B 1.43(5) y
C54B C55B 1.34(4) y
C55B C56 1.46(3) y
C56 C57 1.463(12) y
C61 C62 1.485(10) y
C62 C63 1.370(9) y
C63 C64 1.357(13) y
C64 C65 1.365(13) y
C65 C66 1.392(10) y
C66 C67 1.486(10) y
C71 C72 1.475(9) y
C72 C73 1.392(9) y
C73 C74 1.356(11) y
C74 C75 1.383(11) y
C75 C76 1.408(9) y
C76 C77 1.464(10) y
P1 F2 1.568(5) y
P1 F5 1.579(5) y
P1 F6 1.585(5) y
P1 F4 1.597(4) y
P1 F3 1.602(5) y
P1 F1 1.611(4) y
P2 F11 1.478(8) y
P2 F10 1.495(7) y
P2 F7 1.511(7) y
P2 F9 1.523(7) y
P2 F12 1.532(7) y
P2 F8 1.575(7) y
P3 F15 1.489(9) y
P3 F13 1.493(8) y
P3 F17 1.509(7) y
P3 F18 1.515(6) y
P3 F14 1.523(7) y
P3 F16 1.546(6) y
P4 F19 1.414(12) y
P4 F24 1.417(9) y
P4 F21 1.451(11) y
P4 F20 1.459(8) y
P4 F23 1.497(9) y
P4 F22 1.533(9) y
N91 C92 1.106(13) y
C92 C93 1.481(15) y
